data_7116665
loop_
_publ_author_name
'U. Pachmayr'
'D. Johrendt'

_publ_section_title
;
 [(Li0.8Fe0.2)OH]FeS and the ferromagnetic superconductors
 [(Li0.8Fe0.2)OH]Fe(S1-xSex) (0 < x ? 1)
;
_journal_name_full Chem.Commun.
_journal_page_first 4689
_journal_paper_doi 10.1039/C5cc00038F
_journal_volume 51
_journal_year 2015
_chemical_formula_sum 'Fe1.172 H Li0.828 O S'
_chemical_formula_weight 120.3
_chemical_properties_physical 'Air-sensitive, Heat-sensitive'
_space_group_IT_number 129
_symmetry_cell_setting tetragonal
_symmetry_Int_Tables_number 129
_symmetry_space_group_name_Hall 'P 4ab 2ab -1ab'
_symmetry_space_group_name_H-M 'P 4/n m m :1'
_audit_creation_method
;
'manual edited cif-file of Jana2006 Version : 03/05/2011'
;
_audit_update_record
;
2015-01-07 deposited with the CCDC.
2015-02-18 downloaded from the CCDC.
;
_cell_angle_alpha 90
_cell_angle_beta 90
_cell_angle_gamma 90
_cell_formula_units_Z 2
_cell_length_a 3.7038(2)
_cell_length_b 3.7038(2)
_cell_length_c 8.8852(11)
_cell_measurement_temperature 293
_cell_volume 121.888(18)
_computing_molecular_graphics 'DIAMOND 3.1b (Brandenburg, 2006)'
_computing_structure_refinement
;
'Jana2006 Version : 03/05/2011 (Petricek, Dusek, Palatinus, 2006)'
;
_computing_structure_solution
;
'Jana2006 Version : 03/05/2011 (Petricek, Dusek, Palatinus, 2006)'
;
_diffrn_ambient_temperature 293
_diffrn_measured_fraction_theta_full 0.99
_diffrn_measured_fraction_theta_max 0.99
_diffrn_measurement_device
;
'three-cycle diffractometer with CCD detector'
;
_diffrn_measurement_device_type 'Bruker Quest'
_diffrn_radiation_monochromator graphite
_diffrn_radiation_probe x-ray
_diffrn_radiation_source 'X-ray tube'
_diffrn_radiation_type 'Mo K\a'
_diffrn_radiation_wavelength 0.71073
_diffrn_reflns_av_R_equivalents 0.0522
_diffrn_reflns_av_sigmaI/netI 0.0248
_diffrn_reflns_limit_h_max 5
_diffrn_reflns_limit_h_min -4
_diffrn_reflns_limit_k_max 5
_diffrn_reflns_limit_k_min -4
_diffrn_reflns_limit_l_max 12
_diffrn_reflns_limit_l_min -11
_diffrn_reflns_number 1694
_diffrn_reflns_theta_full 30.38
_diffrn_reflns_theta_max 30.38
_diffrn_reflns_theta_min 4.59
_exptl_absorpt_coefficient_mu 7.642
_exptl_absorpt_correction_T_max 0.7461
_exptl_absorpt_correction_T_min 0.5288
_exptl_absorpt_correction_type multi-scan
_exptl_absorpt_process_details
;
'SADABS-2012/1 - Bruker AXS area detector scaling and absorption correction'  
;
_exptl_crystal_colour black
_exptl_crystal_density_diffrn 3.2758
_exptl_crystal_density_method 'not measured'
_exptl_crystal_description platelet
_exptl_crystal_F_000 116
_exptl_crystal_size_max 0.03
_exptl_crystal_size_mid 0.02
_exptl_crystal_size_min 0.005
_refine_diff_density_max 0.80
_refine_diff_density_min -0.50
_refine_ls_extinction_method none
_refine_ls_goodness_of_fit_gt 1.31
_refine_ls_goodness_of_fit_ref 1.21
_refine_ls_hydrogen_treatment refall
_refine_ls_number_constraints 3
_refine_ls_number_parameters 15
_refine_ls_number_reflns 143
_refine_ls_number_restraints 0
_refine_ls_R_factor_all 0.0336
_refine_ls_R_factor_gt 0.0209
_refine_ls_shift/su_max 0.0424
_refine_ls_shift/su_mean 0.0094
_refine_ls_structure_factor_coef Fsqd
_refine_ls_weighting_details w=1/(\s^2^(I)+0.0004I^2^)
_refine_ls_weighting_scheme sigma
_refine_ls_wR_factor_gt 0.0419
_refine_ls_wR_factor_ref 0.0444
_reflns_number_gt 112
_reflns_number_total 143
_reflns_threshold_expression I>3\s(I)
_cod_data_source_file c5cc00038f2.cif
_cod_data_source_block (Li0.828(5)Fe0.172(5)OH)FeS
_cod_depositor_comments
;
The following automatic conversions were performed:

'_diffrn_radiation_probe' value 'X-ray' changed to 'x-ray' according
to the built-in table from CIF Core dictionary named 'cif_core.dic'
version 2.4.1 from 2010-06-29.

Automatic conversion script
Id: cif_fix_values 2827 2014-09-09 07:05:25Z andrius 
;
_cod_original_sg_symbol_Hall '-P 4a;-2a'
_cod_original_sg_symbol_H-M 'P 4/n m m'
_cod_original_formula_sum 'Fe1.172 H1 Li0.828 O1 S1'
_cod_database_code 7116665

loop_
_symmetry_equiv_pos_site_id
_symmetry_equiv_pos_as_xyz
1 x,y,z
2 -x,-y,z
3 -y+1/2,x+1/2,z
4 y+1/2,-x+1/2,z
5 -x+1/2,y+1/2,-z
6 x+1/2,-y+1/2,-z
7 y,x,-z
8 -y,-x,-z
9 -x+1/2,-y+1/2,-z
10 x+1/2,y+1/2,-z
11 y,-x,-z
12 -y,x,-z
13 x,-y,z
14 -x,y,z
15 -y+1/2,-x+1/2,z
16 y+1/2,x+1/2,z

loop_
_atom_site_label
_atom_site_type_symbol
_atom_site_fract_x
_atom_site_fract_y
_atom_site_fract_z
_atom_site_adp_type
_atom_site_U_iso_or_equiv
_atom_site_symmetry_multiplicity
_atom_site_occupancy
_atom_site_calc_flag
Li21 Li 0 0 0.061(6) Uani 0.035(5) 4 0.414(3) d
Fe21 Fe 0 0 0 Uani 0.035(5) 2 0.172(5) d
O1 O 0 0.5 0.0798(6) Uani 0.0240(11) 2 1 d
S1 S 0.5 0 0.35461(18) Uani 0.0120(3) 2 1 d
Fe2 Fe 1 0 0.5 Uani 0.0115(2) 2 1 d
H H 0 0.5 0.160(9) Uiso 0.02 2 1 d

loop_
_atom_site_aniso_label
_atom_site_aniso_type_symbol
_atom_site_aniso_U_11
_atom_site_aniso_U_22
_atom_site_aniso_U_33
_atom_site_aniso_U_12
_atom_site_aniso_U_13
_atom_site_aniso_U_23
Li21 Li 0.023(7) 0.003(5) 0.080(13) 0 0 0
Fe21 Fe 0.023(7) 0.003(5) 0.080(13) 0 0 0
O1 O 0.0194(13) 0.0194(13) 0.033(3) 0 0 0
S1 S 0.0082(4) 0.0082(4) 0.0194(7) 0 0 0
Fe2 Fe 0.0053(2) 0.0053(2) 0.0238(5) 0 0 0

loop_
_atom_type_symbol
_atom_type_scat_dispersion_real
_atom_type_scat_dispersion_imag
_atom_type_scat_source
Fe 0.3463 0.8444 'International Tables Vol C tables 4.2.6.8 and 6.1.1.1'
H 0.0000 0.0000 'International Tables Vol C tables 4.2.6.8 and 6.1.1.1'
Li -0.0003 0.0001 'International Tables Vol C tables 4.2.6.8 and 6.1.1.1'
O 0.0106 0.0060 'International Tables Vol C tables 4.2.6.8 and 6.1.1.1'
S 0.1246 0.1234 'International Tables Vol C tables 4.2.6.8 and 6.1.1.1'

loop_
_geom_bond_atom_site_label_1
_geom_bond_atom_site_label_2
_geom_bond_site_symmetry_2
_geom_bond_distance
Li21 Li21 3_445 2.6190(2)
Li21 Li21 3_455 2.6190(2)
Li21 Li21 3_545 2.6190(2)
Li21 Li21 3_555 2.6190(2)
Li21 Li21 5_445 2.83(3)
Li21 Li21 5_455 2.83(3)
Li21 Li21 5_545 2.83(3)
Li21 Li21 5_555 2.83(3)
Li21 Li21 7_555 1.08(8)
Li21 Fe21 . 0.54(6)
Li21 Fe21 3_445 2.674(11)
Li21 Fe21 3_455 2.674(11)
Li21 Fe21 3_545 2.674(11)
Li21 Fe21 3_555 2.674(11)
Li21 O1 1_545 1.859(5)
Li21 O1 . 1.859(5)
Li21 H 1_545 2.05(4)
Li21 H . 2.05(4)
Fe21 Fe21 3_445 2.6190(2)
Fe21 Fe21 3_455 2.6190(2)
Fe21 Fe21 3_545 2.6190(2)
Fe21 Fe21 3_555 2.6190(2)
Fe21 O1 1_545 1.983(2)
Fe21 O1 . 1.983(2)
Fe21 O1 5_445 1.983(2)
Fe21 O1 5_545 1.983(2)
O1 H . 0.71(8)
S1 Fe2 1_455 2.2580(9)
S1 Fe2 . 2.2580(9)
S1 Fe2 3_535 2.2580(9)
S1 Fe2 3_545 2.2580(9)
Fe2 Fe2 3_535 2.6190(2)
Fe2 Fe2 3_545 2.6190(2)
Fe2 Fe2 3_635 2.6190(2)
Fe2 Fe2 3_645 2.6190(2)
